data_7004943
loop_
_publ_author_name
'Br\"oring, Martin'
'Prikhodovski, Serguei'
'Brandt, Carsten D.'
'Tejero, Esther C\'onsul'
'K\"ohler, Silke'

_publ_section_title
;
 Monomeric and polymeric copper and zinc tripyrrins.
;
_journal_issue 2
_journal_name_full 'Dalton transactions (Cambridge, England : 2003)'
_journal_page_first 200
_journal_page_last 208
_journal_paper_doi 10.1039/b613800d
_journal_year 2007
_chemical_formula_sum 'C26 H30 N6 Zn'
_chemical_formula_weight 491.93
_chemical_name_systematic
;
?
;
_space_group_IT_number 14
_symmetry_cell_setting monoclinic
_symmetry_space_group_name_Hall '-P 2yn'
_symmetry_space_group_name_H-M 'P 1 21/n 1'
_atom_sites_solution_hydrogens geom
_atom_sites_solution_primary patterson
_atom_sites_solution_secondary difmap
_audit_creation_method SHELXL-97
_cell_angle_alpha 90.00
_cell_angle_beta 97.272(9)
_cell_angle_gamma 90.00
_cell_formula_units_Z 4
_cell_length_a 15.1908(11)
_cell_length_b 8.1931(6)
_cell_length_c 19.5802(16)
_cell_measurement_reflns_used 8000
_cell_measurement_temperature 193(2)
_cell_measurement_theta_max 25.95
_cell_measurement_theta_min 1.85
_cell_volume 2417.3(3)
_computing_cell_refinement 'STOE Wincell (X-Area)'
_computing_data_collection 'STOE WinXpose (X-Area)'
_computing_data_reduction 'STOE WinIntegrate (X-Area)'
_computing_molecular_graphics 'Mercury 1.4.1'
_computing_structure_refinement 'SHELXL-97 (Sheldrick, 1997)'
_computing_structure_solution 'SHELXS-97 (Sheldrick, 1997)'
_diffrn_ambient_temperature 193(2)
_diffrn_measured_fraction_theta_full 0.986
_diffrn_measured_fraction_theta_max 0.986
_diffrn_measurement_device_type 'IPDS1 (Stoe)'
_diffrn_measurement_method phi-scans
_diffrn_radiation_monochromator graphite
_diffrn_radiation_source 'fine-focus sealed tube'
_diffrn_radiation_type MoK\a
_diffrn_radiation_wavelength 0.71073
_diffrn_reflns_av_R_equivalents 0.0413
_diffrn_reflns_av_sigmaI/netI 0.0399
_diffrn_reflns_limit_h_max 18
_diffrn_reflns_limit_h_min -18
_diffrn_reflns_limit_k_max 10
_diffrn_reflns_limit_k_min -10
_diffrn_reflns_limit_l_max 24
_diffrn_reflns_limit_l_min -23
_diffrn_reflns_number 18188
_diffrn_reflns_theta_full 26.00
_diffrn_reflns_theta_max 26.00
_diffrn_reflns_theta_min 1.81
_exptl_absorpt_coefficient_mu 1.042
_exptl_absorpt_correction_type none
_exptl_crystal_colour brown
_exptl_crystal_density_diffrn 1.352
_exptl_crystal_density_method 'not measured'
_exptl_crystal_description 'irregular block'
_exptl_crystal_F_000 1032
_exptl_crystal_size_max 0.324
_exptl_crystal_size_mid 0.24
_exptl_crystal_size_min 0.204
_refine_diff_density_max 0.421
_refine_diff_density_min -0.225
_refine_diff_density_rms 0.059
_refine_ls_extinction_method none
_refine_ls_goodness_of_fit_ref 0.896
_refine_ls_hydrogen_treatment constr
_refine_ls_matrix_type full
_refine_ls_number_parameters 304
_refine_ls_number_reflns 4681
_refine_ls_number_restraints 0
_refine_ls_restrained_S_all 0.896
_refine_ls_R_factor_all 0.0487
_refine_ls_R_factor_gt 0.0311
_refine_ls_shift/su_max 0.005
_refine_ls_shift/su_mean 0.000
_refine_ls_structure_factor_coef Fsqd
_refine_ls_weighting_details 'calc w=1/[\s^2^(Fo^2^)+(0.0467P)^2^+0.0000P] where P=(Fo^2^+2Fc^2^)/3'
_refine_ls_weighting_scheme calc
_refine_ls_wR_factor_gt 0.0702
_refine_ls_wR_factor_ref 0.0740
_reflns_number_gt 3430
_reflns_number_total 4681
_reflns_threshold_expression >2sigma(I)
_cod_data_source_file b613800d.txt
_cod_data_source_block sp34ec
_cod_depositor_comments
;
The following automatic conversions were performed:
'_symmetry_cell_setting' value 'Monoclinic' changed to 'monoclinic'
according to '/home/saulius/struct/CIF-dictionaries/cif_core.dic'
dictionary named 'cif_core.dic' version 2.4.1 from 2010-06-29.

Automatic conversion script
Id: cif_fix_enum 1527 2010-12-29 10:47:43Z saulius 
;
_cod_original_sg_symbol_H-M P2(1)/n
_cod_database_code 7004943

loop_
_symmetry_equiv_pos_as_xyz
'x, y, z'
'-x+1/2, y+1/2, -z+1/2'
'-x, -y, -z'
'x-1/2, -y-1/2, z-1/2'

loop_
_atom_site_label
_atom_site_type_symbol
_atom_site_fract_x
_atom_site_fract_y
_atom_site_fract_z
_atom_site_U_iso_or_equiv
_atom_site_adp_type
_atom_site_occupancy
_atom_site_symmetry_multiplicity
_atom_site_calc_flag
_atom_site_refinement_flags
_atom_site_disorder_assembly
_atom_site_disorder_group
C1 C 0.93222(14) 0.7894(3) 0.69192(11) 0.0371(5) Uani 1 1 d . . .
H1A H 0.8912 0.8751 0.7027 0.056 Uiso 1 1 calc R . .
H1B H 0.9908 0.8088 0.7178 0.056 Uiso 1 1 calc R . .
H1C H 0.9099 0.6828 0.7047 0.056 Uiso 1 1 calc R . .
C2 C 0.93943(13) 0.7915(3) 0.61664(11) 0.0277(4) Uani 1 1 d . . .
C3 C 1.02160(13) 0.7961(3) 0.58570(12) 0.0312(5) Uani 1 1 d . . .
C4 C 0.99734(13) 0.7953(3) 0.51630(12) 0.0299(5) Uani 1 1 d . . .
C5 C 0.90091(13) 0.7909(3) 0.50552(11) 0.0268(4) Uani 1 1 d . . .
C6 C 0.84797(14) 0.7882(3) 0.44389(11) 0.0288(4) Uani 1 1 d . . .
H6 H 0.8783 0.7889 0.4043 0.035 Uiso 1 1 calc R . .
C7 C 0.75410(14) 0.7846(3) 0.43040(10) 0.0282(4) Uani 1 1 d . . .
C8 C 0.70346(16) 0.7772(3) 0.36452(11) 0.0364(5) Uani 1 1 d . . .
H8 H 0.7260 0.7732 0.3214 0.044 Uiso 1 1 calc R . .
C9 C 0.61578(16) 0.7769(3) 0.37479(11) 0.0349(5) Uani 1 1 d . . .
H9 H 0.5659 0.7727 0.3403 0.042 Uiso 1 1 calc R . .
C10 C 0.61412(13) 0.7841(3) 0.44681(10) 0.0259(4) Uani 1 1 d . . .
C11 C 0.53543(13) 0.7885(3) 0.47960(10) 0.0259(4) Uani 1 1 d . . .
H11 H 0.4810 0.7837 0.4498 0.031 Uiso 1 1 calc R . .
C12 C 0.52832(13) 0.7987(3) 0.54805(10) 0.0236(4) Uani 1 1 d . . .
C13 C 0.44632(13) 0.8056(3) 0.57952(10) 0.0254(4) Uani 1 1 d . . .
C14 C 0.47090(13) 0.8139(3) 0.64862(10) 0.0276(4) Uani 1 1 d . . .
C15 C 0.56716(13) 0.8138(3) 0.65873(10) 0.0265(4) Uani 1 1 d . . .
C16 C 0.62343(15) 0.8219(3) 0.72673(11) 0.0379(6) Uani 1 1 d . . .
H16A H 0.6852 0.8427 0.7197 0.057 Uiso 1 1 calc R . .
H16B H 0.6198 0.7180 0.7510 0.057 Uiso 1 1 calc R . .
H16C H 0.6024 0.9103 0.7542 0.057 Uiso 1 1 calc R . .
C17 C 1.11337(14) 0.8005(3) 0.62442(14) 0.0400(6) Uani 1 1 d . . .
H17A H 1.1131 0.8721 0.6651 0.048 Uiso 1 1 calc R . .
H17B H 1.1543 0.8492 0.5945 0.048 Uiso 1 1 calc R . .
C18 C 1.14849(17) 0.6331(4) 0.64832(15) 0.0509(7) Uani 1 1 d . . .
H18A H 1.1096 0.5855 0.6793 0.076 Uiso 1 1 calc R . .
H18B H 1.2086 0.6444 0.6728 0.076 Uiso 1 1 calc R . .
H18C H 1.1499 0.5618 0.6083 0.076 Uiso 1 1 calc R . .
C19 C 1.05623(15) 0.7946(3) 0.46002(13) 0.0359(5) Uani 1 1 d . . .
H19A H 1.1151 0.8390 0.4785 0.043 Uiso 1 1 calc R . .
H19B H 1.0303 0.8678 0.4225 0.043 Uiso 1 1 calc R . .
C20 C 1.06864(16) 0.6268(3) 0.43040(13) 0.0376(5) Uani 1 1 d . . .
H20A H 1.0956 0.5540 0.4669 0.056 Uiso 1 1 calc R . .
H20B H 1.1075 0.6346 0.3942 0.056 Uiso 1 1 calc R . .
H20C H 1.0109 0.5830 0.4108 0.056 Uiso 1 1 calc R . .
C21 C 0.35450(13) 0.7995(3) 0.54110(11) 0.0306(5) Uani 1 1 d . . .
H21A H 0.3538 0.8587 0.4969 0.037 Uiso 1 1 calc R . .
H21B H 0.3130 0.8555 0.5684 0.037 Uiso 1 1 calc R . .
C22 C 0.32294(16) 0.6251(3) 0.52664(13) 0.0384(5) Uani 1 1 d . . .
H22A H 0.3635 0.5695 0.4992 0.058 Uiso 1 1 calc R . .
H22B H 0.2631 0.6265 0.5012 0.058 Uiso 1 1 calc R . .
H22C H 0.3219 0.5670 0.5703 0.058 Uiso 1 1 calc R . .
C23 C 0.41329(15) 0.8195(3) 0.70520(12) 0.0372(6) Uani 1 1 d . . .
H23A H 0.3531 0.8561 0.6859 0.045 Uiso 1 1 calc R . .
H23B H 0.4377 0.9008 0.7399 0.045 Uiso 1 1 calc R . .
C24 C 0.40617(18) 0.6551(4) 0.74053(14) 0.0507(7) Uani 1 1 d . . .
H24A H 0.3839 0.5730 0.7062 0.076 Uiso 1 1 calc R . .
H24B H 0.3652 0.6643 0.7752 0.076 Uiso 1 1 calc R . .
H24C H 0.4648 0.6221 0.7629 0.076 Uiso 1 1 calc R . .
C25 C 0.71975(13) 0.4410(3) 0.64493(10) 0.0252(5) Uani 1 1 d . . .
C26 C 0.72435(14) 1.1614(3) 0.64021(11) 0.0262(5) Uani 1 1 d . . .
N1 N 0.86914(11) 0.7892(2) 0.56997(9) 0.0250(4) Uani 1 1 d . . .
N2 N 0.69827(11) 0.7885(2) 0.48013(8) 0.0243(3) Uani 1 1 d . . .
N3 N 0.60053(10) 0.8052(2) 0.60001(8) 0.0245(4) Uani 1 1 d . . .
N4 N 0.74268(11) 0.5737(2) 0.63835(9) 0.0288(4) Uani 1 1 d . . .
N6 N 0.75002(12) 1.0329(2) 0.62917(10) 0.0326(4) Uani 1 1 d . . .
N5 N 0.68687(12) 0.2971(2) 0.65633(10) 0.0341(4) Uani 1 1 d . . .
Zn Zn 0.734545(14) 0.79686(3) 0.582312(11) 0.02149(8) Uani 1 1 d . . .

loop_
_atom_site_aniso_label
_atom_site_aniso_U_11
_atom_site_aniso_U_22
_atom_site_aniso_U_33
_atom_site_aniso_U_23
_atom_site_aniso_U_13
_atom_site_aniso_U_12
C1 0.0293(11) 0.0485(14) 0.0336(12) -0.0029(12) 0.0041(9) -0.0057(12)
C2 0.0255(10) 0.0220(10) 0.0360(11) -0.0010(10) 0.0060(8) -0.0015(9)
C3 0.0257(10) 0.0232(10) 0.0457(13) 0.0001(11) 0.0087(9) -0.0014(10)
C4 0.0288(10) 0.0190(10) 0.0445(13) 0.0007(11) 0.0148(9) -0.0010(10)
C5 0.0290(10) 0.0206(10) 0.0333(11) 0.0012(10) 0.0134(9) 0.0005(9)
C6 0.0343(11) 0.0244(10) 0.0304(11) 0.0034(10) 0.0145(9) 0.0027(10)
C7 0.0359(11) 0.0259(11) 0.0241(10) 0.0050(9) 0.0088(8) 0.0035(10)
C8 0.0441(13) 0.0447(14) 0.0218(10) 0.0035(11) 0.0100(9) 0.0057(11)
C9 0.0409(12) 0.0409(13) 0.0222(10) 0.0015(10) 0.0016(9) 0.0049(11)
C10 0.0306(10) 0.0251(10) 0.0217(10) 0.0017(9) 0.0025(8) 0.0032(9)
C11 0.0273(10) 0.0246(10) 0.0245(10) 0.0018(10) -0.0017(8) -0.0001(9)
C12 0.0244(9) 0.0221(10) 0.0234(9) 0.0014(9) -0.0010(8) 0.0019(9)
C13 0.0249(10) 0.0230(10) 0.0281(10) 0.0014(10) 0.0024(8) 0.0036(9)
C14 0.0285(10) 0.0273(11) 0.0278(11) 0.0000(10) 0.0065(8) 0.0048(9)
C15 0.0282(10) 0.0282(11) 0.0229(10) -0.0023(9) 0.0016(8) 0.0031(9)
C16 0.0334(11) 0.0563(17) 0.0234(11) -0.0047(11) 0.0005(9) 0.0035(11)
C17 0.0239(10) 0.0394(13) 0.0575(15) -0.0081(14) 0.0073(10) -0.0041(11)
C18 0.0345(13) 0.0583(17) 0.0583(17) 0.0102(15) -0.0001(12) -0.0017(13)
C19 0.0333(11) 0.0282(11) 0.0506(14) -0.0003(12) 0.0226(10) -0.0024(11)
C20 0.0355(12) 0.0316(12) 0.0483(14) -0.0054(12) 0.0159(11) 0.0009(10)
C21 0.0258(10) 0.0339(12) 0.0315(11) 0.0008(11) 0.0014(8) 0.0037(11)
C22 0.0335(12) 0.0428(14) 0.0373(13) -0.0022(12) -0.0023(10) -0.0078(11)
C23 0.0322(11) 0.0476(15) 0.0333(12) -0.0037(11) 0.0100(9) 0.0063(11)
C24 0.0444(14) 0.069(2) 0.0413(14) 0.0174(13) 0.0159(12) 0.0096(13)
C25 0.0253(10) 0.0288(12) 0.0226(10) 0.0006(9) 0.0071(8) 0.0049(9)
C26 0.0287(10) 0.0263(12) 0.0236(10) 0.0006(9) 0.0029(8) -0.0034(8)
N1 0.0255(8) 0.0226(8) 0.0280(9) 0.0011(8) 0.0072(7) 0.0008(8)
N2 0.0268(8) 0.0231(8) 0.0237(8) 0.0029(8) 0.0050(7) 0.0031(8)
N3 0.0229(8) 0.0290(9) 0.0207(8) -0.0012(8) -0.0004(6) 0.0022(8)
N4 0.0290(9) 0.0252(10) 0.0328(10) 0.0036(8) 0.0061(8) 0.0028(8)
N6 0.0351(10) 0.0250(10) 0.0380(11) -0.0050(9) 0.0050(9) -0.0008(8)
N5 0.0373(10) 0.0246(9) 0.0431(11) 0.0007(9) 0.0155(8) 0.0017(9)
Zn 0.02182(12) 0.02121(12) 0.02172(12) 0.00017(12) 0.00382(8) 0.00053(11)

loop_
_atom_type_symbol
_atom_type_description
_atom_type_scat_dispersion_real
_atom_type_scat_dispersion_imag
_atom_type_scat_source
C C 0.0033 0.0016 'International Tables Vol C Tables 4.2.6.8 and 6.1.1.4'
H H 0.0000 0.0000 'International Tables Vol C Tables 4.2.6.8 and 6.1.1.4'
N N 0.0061 0.0033 'International Tables Vol C Tables 4.2.6.8 and 6.1.1.4'
Zn Zn 0.2839 1.4301 'International Tables Vol C Tables 4.2.6.8 and 6.1.1.4'

loop_
_geom_angle_atom_site_label_1
_geom_angle_atom_site_label_2
_geom_angle_atom_site_label_3
_geom_angle
_geom_angle_site_symmetry_1
_geom_angle_site_symmetry_3
_geom_angle_publ_flag
N1 C2 C3 112.03(19) . . ?
N1 C2 C1 122.12(18) . . ?
C3 C2 C1 125.85(19) . . ?
C4 C3 C2 106.08(18) . . ?
C4 C3 C17 128.38(19) . . ?
C2 C3 C17 125.5(2) . . ?
C3 C4 C5 106.59(17) . . ?
C3 C4 C19 128.3(2) . . ?
C5 C4 C19 125.1(2) . . ?
C6 C5 N1 124.26(18) . . ?
C6 C5 C4 126.86(18) . . ?
N1 C5 C4 108.88(18) . . ?
C5 C6 C7 129.22(19) . . ?
N2 C7 C8 109.53(18) . . ?
N2 C7 C6 124.45(19) . . ?
C8 C7 C6 126.01(18) . . ?
C9 C8 C7 106.97(18) . . ?
C8 C9 C10 106.6(2) . . ?
N2 C10 C9 110.19(18) . . ?
N2 C10 C11 124.98(17) . . ?
C9 C10 C11 124.8(2) . . ?
C12 C11 C10 128.32(19) . . ?
C11 C12 N3 124.45(18) . . ?
C11 C12 C13 126.64(18) . . ?
N3 C12 C13 108.91(16) . . ?
C14 C13 C12 106.30(17) . . ?
C14 C13 C21 128.46(18) . . ?
C12 C13 C21 125.21(18) . . ?
C13 C14 C15 106.32(17) . . ?
C13 C14 C23 128.74(19) . . ?
C15 C14 C23 124.93(19) . . ?
N3 C15 C14 111.96(18) . . ?
N3 C15 C16 122.84(18) . . ?
C14 C15 C16 125.20(18) . . ?
C3 C17 C18 113.6(2) . . ?
C4 C19 C20 113.48(19) . . ?
C13 C21 C22 112.06(19) . . ?
C14 C23 C24 113.0(2) . . ?
N4 C25 N5 173.5(2) . . ?
N6 C26 N5 172.4(2) . 1_565 ?
C2 N1 C5 106.41(16) . . ?
C2 N1 Zn 129.76(14) . . ?
C5 N1 Zn 123.71(13) . . ?
C10 N2 C7 106.68(16) . . ?
C10 N2 Zn 126.99(13) . . ?
C7 N2 Zn 126.32(14) . . ?
C15 N3 C12 106.50(16) . . ?
C15 N3 Zn 129.20(14) . . ?
C12 N3 Zn 124.29(13) . . ?
C25 N4 Zn 150.29(18) . . ?
C26 N6 Zn 152.15(19) . . ?
C26 N5 C25 122.53(17) 1_545 . ?
N2 Zn N1 91.89(7) . . ?
N2 Zn N3 90.91(6) . . ?
N1 Zn N3 177.20(6) . . ?
N2 Zn N4 118.38(7) . . ?
N1 Zn N4 92.30(7) . . ?
N3 Zn N4 86.41(7) . . ?
N2 Zn N6 117.33(8) . . ?
N1 Zn N6 91.18(7) . . ?
N3 Zn N6 87.49(7) . . ?
N4 Zn N6 124.00(7) . . ?

loop_
_geom_bond_atom_site_label_1
_geom_bond_atom_site_label_2
_geom_bond_distance
_geom_bond_site_symmetry_2
_geom_bond_publ_flag
C1 C2 1.492(3) . ?
C2 N1 1.315(3) . ?
C2 C3 1.455(3) . ?
C3 C4 1.362(3) . ?
C3 C17 1.501(3) . ?
C4 C5 1.454(3) . ?
C4 C19 1.505(3) . ?
C5 C6 1.363(3) . ?
C5 N1 1.407(2) . ?
C6 C7 1.417(3) . ?
C7 N2 1.370(2) . ?
C7 C8 1.417(3) . ?
C8 C9 1.372(3) . ?
C9 C10 1.415(3) . ?
C10 N2 1.360(3) . ?
C10 C11 1.427(3) . ?
C11 C12 1.361(3) . ?
C12 N3 1.400(2) . ?
C12 C13 1.459(3) . ?
C13 C14 1.359(3) . ?
C13 C21 1.499(3) . ?
C14 C15 1.451(3) . ?
C14 C23 1.497(3) . ?
C15 N3 1.316(2) . ?
C15 C16 1.490(3) . ?
C17 C18 1.524(4) . ?
C19 C20 1.513(3) . ?
C21 C22 1.522(3) . ?
C23 C24 1.525(4) . ?
C25 N4 1.154(3) . ?
C25 N5 1.310(3) . ?
C26 N6 1.152(3) . ?
C26 N5 1.306(3) 1_565 ?
N1 Zn 2.0899(16) . ?
N2 Zn 2.0080(16) . ?
N3 Zn 2.1090(16) . ?
N4 Zn 2.1278(18) . ?
N6 Zn 2.1409(19) . ?
N5 C26 1.306(3) 1_545 ?

loop_
_geom_torsion_atom_site_label_1
_geom_torsion_atom_site_label_2
_geom_torsion_atom_site_label_3
_geom_torsion_atom_site_label_4
_geom_torsion
_geom_torsion_site_symmetry_1
_geom_torsion_site_symmetry_2
_geom_torsion_site_symmetry_3
_geom_torsion_site_symmetry_4
_geom_torsion_publ_flag
N1 C2 C3 C4 -0.5(3) . . . . ?
C1 C2 C3 C4 179.5(2) . . . . ?
N1 C2 C3 C17 179.7(2) . . . . ?
C1 C2 C3 C17 -0.4(4) . . . . ?
C2 C3 C4 C5 0.2(2) . . . . ?
C17 C3 C4 C5 -179.9(2) . . . . ?
C2 C3 C4 C19 -178.3(2) . . . . ?
C17 C3 C4 C19 1.5(4) . . . . ?
C3 C4 C5 C6 -179.8(2) . . . . ?
C19 C4 C5 C6 -1.2(4) . . . . ?
C3 C4 C5 N1 0.0(3) . . . . ?
C19 C4 C5 N1 178.7(2) . . . . ?
N1 C5 C6 C7 0.5(4) . . . . ?
C4 C5 C6 C7 -179.7(2) . . . . ?
C5 C6 C7 N2 2.3(4) . . . . ?
C5 C6 C7 C8 -178.0(2) . . . . ?
N2 C7 C8 C9 0.1(3) . . . . ?
C6 C7 C8 C9 -179.7(2) . . . . ?
C7 C8 C9 C10 0.0(3) . . . . ?
C8 C9 C10 N2 -0.1(3) . . . . ?
C8 C9 C10 C11 179.1(2) . . . . ?
N2 C10 C11 C12 0.5(4) . . . . ?
C9 C10 C11 C12 -178.6(2) . . . . ?
C10 C11 C12 N3 -0.7(4) . . . . ?
C10 C11 C12 C13 178.9(2) . . . . ?
C11 C12 C13 C14 179.6(2) . . . . ?
N3 C12 C13 C14 -0.7(3) . . . . ?
C11 C12 C13 C21 1.1(4) . . . . ?
N3 C12 C13 C21 -179.2(2) . . . . ?
C12 C13 C14 C15 0.5(2) . . . . ?
C21 C13 C14 C15 179.0(2) . . . . ?
C12 C13 C14 C23 -178.5(2) . . . . ?
C21 C13 C14 C23 0.0(4) . . . . ?
C13 C14 C15 N3 -0.2(3) . . . . ?
C23 C14 C15 N3 178.8(2) . . . . ?
C13 C14 C15 C16 179.9(2) . . . . ?
C23 C14 C15 C16 -1.1(4) . . . . ?
C4 C3 C17 C18 -97.5(3) . . . . ?
C2 C3 C17 C18 82.4(3) . . . . ?
C3 C4 C19 C20 98.7(3) . . . . ?
C5 C4 C19 C20 -79.6(3) . . . . ?
C14 C13 C21 C22 -93.1(3) . . . . ?
C12 C13 C21 C22 85.0(3) . . . . ?
C13 C14 C23 C24 100.9(3) . . . . ?
C15 C14 C23 C24 -77.9(3) . . . . ?
C3 C2 N1 C5 0.5(3) . . . . ?
C1 C2 N1 C5 -179.5(2) . . . . ?
C3 C2 N1 Zn -175.81(15) . . . . ?
C1 C2 N1 Zn 4.2(3) . . . . ?
C6 C5 N1 C2 179.5(2) . . . . ?
C4 C5 N1 C2 -0.3(2) . . . . ?
C6 C5 N1 Zn -3.9(3) . . . . ?
C4 C5 N1 Zn 176.26(14) . . . . ?
C9 C10 N2 C7 0.1(2) . . . . ?
C11 C10 N2 C7 -179.1(2) . . . . ?
C9 C10 N2 Zn -179.29(15) . . . . ?
C11 C10 N2 Zn 1.5(3) . . . . ?
C8 C7 N2 C10 -0.1(2) . . . . ?
C6 C7 N2 C10 179.6(2) . . . . ?
C8 C7 N2 Zn 179.29(16) . . . . ?
C6 C7 N2 Zn -1.0(3) . . . . ?
C14 C15 N3 C12 -0.2(3) . . . . ?
C16 C15 N3 C12 179.7(2) . . . . ?
C14 C15 N3 Zn -178.92(15) . . . . ?
C16 C15 N3 Zn 1.0(3) . . . . ?
C11 C12 N3 C15 -179.8(2) . . . . ?
C13 C12 N3 C15 0.5(2) . . . . ?
C11 C12 N3 Zn -1.0(3) . . . . ?
C13 C12 N3 Zn 179.34(14) . . . . ?
N5 C25 N4 Zn -89(2) . . . . ?
N5 C26 N6 Zn 60(2) 1_565 . . . ?
N4 C25 N5 C26 -172(2) . . . 1_545 ?
C10 N2 Zn N1 177.78(18) . . . . ?
C7 N2 Zn N1 -1.53(18) . . . . ?
C10 N2 Zn N3 -2.27(19) . . . . ?
C7 N2 Zn N3 178.43(18) . . . . ?
C10 N2 Zn N4 84.14(19) . . . . ?
C7 N2 Zn N4 -95.16(18) . . . . ?
C10 N2 Zn N6 -89.91(19) . . . . ?
C7 N2 Zn N6 90.78(18) . . . . ?
C2 N1 Zn N2 179.5(2) . . . . ?
C5 N1 Zn N2 3.81(17) . . . . ?
C2 N1 Zn N3 0.5(15) . . . . ?
C5 N1 Zn N3 -175.2(13) . . . . ?
C2 N1 Zn N4 -62.0(2) . . . . ?
C5 N1 Zn N4 122.32(17) . . . . ?
C2 N1 Zn N6 62.1(2) . . . . ?
C5 N1 Zn N6 -113.58(17) . . . . ?
C15 N3 Zn N2 -179.5(2) . . . . ?
C12 N3 Zn N2 2.00(18) . . . . ?
C15 N3 Zn N1 -0.5(15) . . . . ?
C12 N3 Zn N1 -179(100) . . . . ?
C15 N3 Zn N4 62.1(2) . . . . ?
C12 N3 Zn N4 -116.39(18) . . . . ?
C15 N3 Zn N6 -62.2(2) . . . . ?
C12 N3 Zn N6 119.31(18) . . . . ?
C25 N4 Zn N2 -28.7(3) . . . . ?
C25 N4 Zn N1 -122.1(3) . . . . ?
C25 N4 Zn N3 60.4(3) . . . . ?
C25 N4 Zn N6 144.9(3) . . . . ?
C26 N6 Zn N2 53.9(4) . . . . ?
C26 N6 Zn N1 146.6(4) . . . . ?
C26 N6 Zn N3 -35.9(4) . . . . ?
C26 N6 Zn N4 -119.8(4) . . . . ?
